data_2236474
loop_
_publ_author_name
'Choi, Hong Dae'
'Seo, Pil Ja'
'Lee, Uk'

_publ_section_title
;
 3-(2-Fluorophenylsulfinyl)-2,4,5,6-tetramethyl-1-benzofuran
;
_journal_coeditor_code LR2079
_journal_issue 9
_journal_name_full 'Acta Crystallographica Section E'
_journal_page_first o2742
_journal_paper_doi 10.1107/S1600536812035714
_journal_volume 68
_journal_year 2012
_chemical_formula_iupac 'C18 H17 F O2 S'
_chemical_formula_moiety 'C18 H17 F O2 S'
_chemical_formula_sum 'C18 H17 F O2 S'
_chemical_formula_weight 316.38
_chemical_name_systematic
;
3-(2-Fluorophenylsulfinyl)-2,4,5,6-tetramethyl-1-benzofuran
;
_space_group_IT_number 14
_symmetry_cell_setting monoclinic
_symmetry_space_group_name_Hall '-P 2ybc'
_symmetry_space_group_name_H-M 'P 1 21/c 1'
_atom_sites_solution_hydrogens difmap
_atom_sites_solution_primary direct
_atom_sites_solution_secondary difmap
_cell_angle_alpha 90.00
_cell_angle_beta 102.2230(10)
_cell_angle_gamma 90.00
_cell_formula_units_Z 4
_cell_length_a 14.6851(4)
_cell_length_b 6.0786(2)
_cell_length_c 17.1647(4)
_cell_measurement_reflns_used 7371
_cell_measurement_temperature 173(2)
_cell_measurement_theta_max 28.29
_cell_measurement_theta_min 2.43
_cell_volume 1497.47(7)
_computing_cell_refinement '<i>SAINT</i> (Bruker, 2009)'
_computing_data_collection '<i>APEX2</i> (Bruker, 2009)'
_computing_data_reduction '<i>SAINT</i> (Bruker, 2009)'
_computing_molecular_graphics '<i>ORTEP-3</i> (Farrugia, 1997) and <i>DIAMOND</i> (Brandenburg, 1998)'
_computing_publication_material '<i>SHELXL97</i> (Sheldrick, 2008)'
_computing_structure_refinement '<i>SHELXL97</i> (Sheldrick, 2008)'
_computing_structure_solution '<i>SHELXS97</i> (Sheldrick, 2008)'
_diffrn_ambient_temperature 173(2)
_diffrn_detector_area_resol_mean 10.0
_diffrn_measured_fraction_theta_full 1.000
_diffrn_measured_fraction_theta_max 1.000
_diffrn_measurement_device_type 'Bruker SMART APEXII CCD'
_diffrn_measurement_method '\f and \w scans'
_diffrn_radiation_monochromator 'graphite multilayer'
_diffrn_radiation_source 'rotating anode'
_diffrn_radiation_type MoK\a
_diffrn_radiation_wavelength 0.71073
_diffrn_reflns_av_R_equivalents 0.0433
_diffrn_reflns_av_sigmaI/netI 0.0259
_diffrn_reflns_limit_h_max 18
_diffrn_reflns_limit_h_min -18
_diffrn_reflns_limit_k_max 7
_diffrn_reflns_limit_k_min -7
_diffrn_reflns_limit_l_max 21
_diffrn_reflns_limit_l_min -21
_diffrn_reflns_number 24418
_diffrn_reflns_theta_full 27.00
_diffrn_reflns_theta_max 27.00
_diffrn_reflns_theta_min 1.42
_diffrn_standards_number 0
_exptl_absorpt_coefficient_mu 0.231
_exptl_absorpt_correction_T_max 0.7457
_exptl_absorpt_correction_T_min 0.5929
_exptl_absorpt_correction_type multi-scan
_exptl_absorpt_process_details '(<i>SADABS</i>; Bruker, 2009)'
_exptl_crystal_colour colourless
_exptl_crystal_density_diffrn 1.403
_exptl_crystal_density_method 'not measured'
_exptl_crystal_description block
_exptl_crystal_F_000 664
_exptl_crystal_size_max 0.33
_exptl_crystal_size_mid 0.302
_exptl_crystal_size_min 0.073
_refine_diff_density_max 0.284
_refine_diff_density_min -0.398
_refine_ls_extinction_method none
_refine_ls_goodness_of_fit_ref 1.080
_refine_ls_hydrogen_treatment constr
_refine_ls_matrix_type full
_refine_ls_number_parameters 203
_refine_ls_number_reflns 3264
_refine_ls_number_restraints 0
_refine_ls_restrained_S_all 1.080
_refine_ls_R_factor_all 0.0449
_refine_ls_R_factor_gt 0.0376
_refine_ls_shift/su_max 0.000
_refine_ls_shift/su_mean 0.000
_refine_ls_structure_factor_coef Fsqd
_refine_ls_weighting_details 'calc w=1/[\s^2^(Fo^2^)+(0.0453P)^2^+0.6580P] where P=(Fo^2^+2Fc^2^)/3'
_refine_ls_weighting_scheme calc
_refine_ls_wR_factor_gt 0.0958
_refine_ls_wR_factor_ref 0.1005
_reflns_number_gt 2803
_reflns_number_total 3264
_reflns_threshold_expression I>2\s(I)
_cod_data_source_file lr2079.cif
_cod_data_source_block I
_cod_original_sg_symbol_H-M 'P 21/c'
_cod_database_code 2236474
_cod_database_fobs_code 2236474

loop_
_symmetry_equiv_pos_as_xyz
'x, y, z'
'-x, y+1/2, -z+1/2'
'-x, -y, -z'
'x, -y-1/2, z-1/2'

loop_
_atom_site_type_symbol
_atom_site_label
_atom_site_fract_x
_atom_site_fract_y
_atom_site_fract_z
_atom_site_U_iso_or_equiv
_atom_site_adp_type
_atom_site_calc_flag
_atom_site_refinement_flags
_atom_site_occupancy
_atom_site_symmetry_multiplicity
S S1 0.21698(3) 0.16904(7) 0.41644(2) 0.03042(13) Uani d . 1 2
F F1 0.03896(7) 0.32249(18) 0.45203(6) 0.0416(3) Uani d . 1 2
O O1 0.23316(7) 0.20829(17) 0.64475(6) 0.0281(3) Uani d . 1 2
O O2 0.29956(9) 0.1670(2) 0.37937(7) 0.0404(3) Uani d . 1 2
C C1 0.24718(11) 0.2438(2) 0.51761(9) 0.0252(3) Uani d . 1 2
C C2 0.29950(10) 0.4245(2) 0.56249(9) 0.0220(3) Uani d . 1 2
C C3 0.35600(10) 0.5993(2) 0.54765(9) 0.0227(3) Uani d . 1 2
C C4 0.39264(10) 0.7410(2) 0.61115(9) 0.0237(3) Uani d . 1 2
C C5 0.37560(10) 0.7064(2) 0.68833(9) 0.0243(3) Uani d . 1 2
C C6 0.32286(10) 0.5281(3) 0.70348(9) 0.0254(3) Uani d . 1 2
H H6 0.3123 0.5001 0.7553 0.030 Uiso calc R 1 2
C C7 0.28666(10) 0.3939(2) 0.63998(9) 0.0233(3) Uani d . 1 2
C C8 0.21110(10) 0.1214(2) 0.56972(10) 0.0272(3) Uani d . 1 2
C C9 0.37842(12) 0.6310(3) 0.46666(9) 0.0300(3) Uani d . 1 2
H H9A 0.3410 0.7522 0.4390 0.045 Uiso calc R 1 2
H H9B 0.3641 0.4956 0.4355 0.045 Uiso calc R 1 2
H H9C 0.4447 0.6657 0.4729 0.045 Uiso calc R 1 2
C C10 0.45310(11) 0.9320(3) 0.59733(10) 0.0322(4) Uani d . 1 2
H H10A 0.5185 0.8857 0.6083 0.048 Uiso calc R 1 2
H H10B 0.4455 1.0536 0.6329 0.048 Uiso calc R 1 2
H H10C 0.4346 0.9807 0.5418 0.048 Uiso calc R 1 2
C C11 0.41622(11) 0.8586(3) 0.75636(10) 0.0317(4) Uani d . 1 2
H H11A 0.4009 0.8035 0.8057 0.048 Uiso calc R 1 2
H H11B 0.3900 1.0063 0.7450 0.048 Uiso calc R 1 2
H H11C 0.4841 0.8648 0.7626 0.048 Uiso calc R 1 2
C C12 0.15203(12) -0.0779(3) 0.56170(12) 0.0372(4) Uani d . 1 2
H H12A 0.1433 -0.1347 0.5072 0.056 Uiso calc R 1 2
H H12B 0.0913 -0.0408 0.5733 0.056 Uiso calc R 1 2
H H12C 0.1824 -0.1902 0.5993 0.056 Uiso calc R 1 2
C C13 0.15085(11) 0.4095(3) 0.37763(9) 0.0272(3) Uani d . 1 2
C C14 0.06721(11) 0.4548(3) 0.39837(9) 0.0295(3) Uani d . 1 2
C C15 0.01129(12) 0.6277(3) 0.36623(10) 0.0364(4) Uani d . 1 2
H H15 -0.0459 0.6556 0.3818 0.044 Uiso calc R 1 2
C C16 0.04042(13) 0.7601(3) 0.31056(11) 0.0398(4) Uani d . 1 2
H H16 0.0033 0.8814 0.2880 0.048 Uiso calc R 1 2
C C17 0.12312(13) 0.7163(3) 0.28783(10) 0.0390(4) Uani d . 1 2
H H17 0.1426 0.8078 0.2495 0.047 Uiso calc R 1 2
C C18 0.17811(12) 0.5402(3) 0.32034(10) 0.0338(4) Uani d . 1 2
H H18 0.2343 0.5089 0.3035 0.041 Uiso calc R 1 2

loop_
_atom_site_aniso_label
_atom_site_aniso_U_11
_atom_site_aniso_U_22
_atom_site_aniso_U_33
_atom_site_aniso_U_12
_atom_site_aniso_U_13
_atom_site_aniso_U_23
S1 0.0325(2) 0.0273(2) 0.0304(2) 0.00289(16) 0.00422(17) -0.00763(15)
F1 0.0326(6) 0.0485(6) 0.0465(6) -0.0011(4) 0.0151(5) 0.0097(5)
O1 0.0284(6) 0.0253(5) 0.0309(6) -0.0028(4) 0.0073(5) 0.0056(4)
O2 0.0386(7) 0.0465(7) 0.0376(7) 0.0107(6) 0.0114(6) -0.0102(6)
C1 0.0249(8) 0.0223(7) 0.0276(8) 0.0023(6) 0.0036(6) -0.0011(6)
C2 0.0214(7) 0.0218(7) 0.0227(7) 0.0033(6) 0.0044(6) 0.0013(5)
C3 0.0209(7) 0.0236(7) 0.0243(8) 0.0028(6) 0.0063(6) 0.0027(5)
C4 0.0204(7) 0.0238(7) 0.0274(8) 0.0018(6) 0.0062(6) 0.0027(6)
C5 0.0210(7) 0.0271(7) 0.0241(8) 0.0033(6) 0.0032(6) 0.0005(6)
C6 0.0253(7) 0.0305(8) 0.0210(7) 0.0036(6) 0.0065(6) 0.0045(6)
C7 0.0202(7) 0.0225(7) 0.0278(8) 0.0000(6) 0.0065(6) 0.0057(6)
C8 0.0234(8) 0.0234(7) 0.0332(8) 0.0010(6) 0.0024(6) 0.0012(6)
C9 0.0331(9) 0.0327(8) 0.0258(8) -0.0011(7) 0.0099(7) 0.0024(6)
C10 0.0307(8) 0.0312(8) 0.0356(9) -0.0071(7) 0.0089(7) -0.0005(7)
C11 0.0329(9) 0.0338(9) 0.0276(8) -0.0007(7) 0.0042(7) -0.0039(7)
C12 0.0355(9) 0.0257(8) 0.0497(11) -0.0055(7) 0.0075(8) 0.0027(7)
C13 0.0264(8) 0.0301(8) 0.0233(8) -0.0002(6) 0.0012(6) -0.0055(6)
C14 0.0274(8) 0.0339(8) 0.0265(8) -0.0031(6) 0.0042(6) -0.0028(6)
C15 0.0307(9) 0.0419(9) 0.0354(9) 0.0064(7) 0.0039(7) -0.0050(7)
C16 0.0438(11) 0.0342(9) 0.0359(9) 0.0043(8) -0.0037(8) -0.0001(7)
C17 0.0448(11) 0.0409(10) 0.0283(9) -0.0078(8) 0.0008(8) 0.0046(7)
C18 0.0298(9) 0.0446(10) 0.0263(8) -0.0036(7) 0.0041(7) -0.0024(7)

loop_
_atom_type_symbol
_atom_type_description
_atom_type_scat_dispersion_real
_atom_type_scat_dispersion_imag
_atom_type_scat_source
C C 0.0033 0.0016 'International Tables Vol C Tables 4.2.6.8 and 6.1.1.4'
H H 0.0000 0.0000 'International Tables Vol C Tables 4.2.6.8 and 6.1.1.4'
O O 0.0106 0.0060 'International Tables Vol C Tables 4.2.6.8 and 6.1.1.4'
F F 0.0171 0.0103 'International Tables Vol C Tables 4.2.6.8 and 6.1.1.4'
S S 0.1246 0.1234 'International Tables Vol C Tables 4.2.6.8 and 6.1.1.4'

loop_
_geom_angle_atom_site_label_1
_geom_angle_atom_site_label_2
_geom_angle_atom_site_label_3
_geom_angle
O2 S1 C1 111.56(7)
O2 S1 C13 105.88(8)
C1 S1 C13 99.13(7)
C8 O1 C7 106.45(12)
C8 C1 C2 107.46(13)
C8 C1 S1 117.25(12)
C2 C1 S1 135.13(12)
C7 C2 C3 118.58(13)
C7 C2 C1 103.89(13)
C3 C2 C1 137.49(14)
C4 C3 C2 117.87(13)
C4 C3 C9 120.99(13)
C2 C3 C9 121.13(14)
C3 C4 C5 121.39(14)
C3 C4 C10 119.42(14)
C5 C4 C10 119.18(14)
C6 C5 C4 120.50(14)
C6 C5 C11 118.57(14)
C4 C5 C11 120.91(14)
C7 C6 C5 116.88(14)
C7 C6 H6 121.6
C5 C6 H6 121.6
C6 C7 O1 124.37(13)
C6 C7 C2 124.69(14)
O1 C7 C2 110.94(13)
C1 C8 O1 111.23(13)
C1 C8 C12 133.80(16)
O1 C8 C12 114.94(14)
C3 C9 H9A 109.5
C3 C9 H9B 109.5
H9A C9 H9B 109.5
C3 C9 H9C 109.5
H9A C9 H9C 109.5
H9B C9 H9C 109.5
C4 C10 H10A 109.5
C4 C10 H10B 109.5
H10A C10 H10B 109.5
C4 C10 H10C 109.5
H10A C10 H10C 109.5
H10B C10 H10C 109.5
C5 C11 H11A 109.5
C5 C11 H11B 109.5
H11A C11 H11B 109.5
C5 C11 H11C 109.5
H11A C11 H11C 109.5
H11B C11 H11C 109.5
C8 C12 H12A 109.5
C8 C12 H12B 109.5
H12A C12 H12B 109.5
C8 C12 H12C 109.5
H12A C12 H12C 109.5
H12B C12 H12C 109.5
C14 C13 C18 118.43(15)
C14 C13 S1 120.45(13)
C18 C13 S1 120.81(13)
F1 C14 C15 118.99(15)
F1 C14 C13 118.43(14)
C15 C14 C13 122.58(16)
C14 C15 C16 118.40(17)
C14 C15 H15 120.8
C16 C15 H15 120.8
C17 C16 C15 120.20(17)
C17 C16 H16 119.9
C15 C16 H16 119.9
C16 C17 C18 120.57(17)
C16 C17 H17 119.7
C18 C17 H17 119.7
C17 C18 C13 119.79(16)
C17 C18 H18 120.1
C13 C18 H18 120.1

loop_
_geom_bond_atom_site_label_1
_geom_bond_atom_site_label_2
_geom_bond_distance
S1 O2 1.4839(13)
S1 C1 1.7587(16)
S1 C13 1.8028(16)
F1 C14 1.3524(19)
O1 C8 1.3660(19)
O1 C7 1.3869(17)
C1 C8 1.355(2)
C1 C2 1.463(2)
C2 C7 1.395(2)
C2 C3 1.404(2)
C3 C4 1.404(2)
C3 C9 1.507(2)
C4 C5 1.415(2)
C4 C10 1.511(2)
C5 C6 1.389(2)
C5 C11 1.510(2)
C6 C7 1.375(2)
C6 H6 0.9500
C8 C12 1.479(2)
C9 H9A 0.9800
C9 H9B 0.9800
C9 H9C 0.9800
C10 H10A 0.9800
C10 H10B 0.9800
C10 H10C 0.9800
C11 H11A 0.9800
C11 H11B 0.9800
C11 H11C 0.9800
C12 H12A 0.9800
C12 H12B 0.9800
C12 H12C 0.9800
C13 C14 1.377(2)
C13 C18 1.387(2)
C14 C15 1.375(2)
C15 C16 1.384(3)
C15 H15 0.9500
C16 C17 1.378(3)
C16 H16 0.9500
C17 C18 1.386(3)
C17 H17 0.9500
C18 H18 0.9500

loop_
_geom_hbond_atom_site_label_D
_geom_hbond_atom_site_label_H
_geom_hbond_atom_site_label_A
_geom_hbond_site_symmetry_A
_geom_hbond_distance_DH
_geom_hbond_distance_HA
_geom_hbond_distance_DA
_geom_hbond_angle_DHA
C6 H6 O2 4_566 0.95 2.40 3.3279(19) 164.7
C12 H12C Cg1 1_545 0.98 2.69 3.486(2) 138.4
C16 H16 Cg2 2_555 0.95 2.70 3.553(2) 148.6

loop_
_geom_torsion_atom_site_label_1
_geom_torsion_atom_site_label_2
_geom_torsion_atom_site_label_3
_geom_torsion_atom_site_label_4
_geom_torsion
O2 S1 C1 C8 -134.50(13)
C13 S1 C1 C8 114.31(13)
O2 S1 C1 C2 50.87(17)
C13 S1 C1 C2 -60.32(17)
C8 C1 C2 C7 -1.67(16)
S1 C1 C2 C7 173.33(13)
C8 C1 C2 C3 176.11(17)
S1 C1 C2 C3 -8.9(3)
C7 C2 C3 C4 -3.3(2)
C1 C2 C3 C4 179.19(16)
C7 C2 C3 C9 175.39(14)
C1 C2 C3 C9 -2.1(3)
C2 C3 C4 C5 1.7(2)
C9 C3 C4 C5 -176.96(14)
C2 C3 C4 C10 -179.50(13)
C9 C3 C4 C10 1.8(2)
C3 C4 C5 C6 0.9(2)
C10 C4 C5 C6 -177.87(14)
C3 C4 C5 C11 179.36(13)
C10 C4 C5 C11 0.6(2)
C4 C5 C6 C7 -1.8(2)
C11 C5 C6 C7 179.67(13)
C5 C6 C7 O1 179.48(13)
C5 C6 C7 C2 0.2(2)
C8 O1 C7 C6 -179.93(14)
C8 O1 C7 C2 -0.54(16)
C3 C2 C7 C6 2.4(2)
C1 C2 C7 C6 -179.26(14)
C3 C2 C7 O1 -176.94(12)
C1 C2 C7 O1 1.35(16)
C2 C1 C8 O1 1.44(17)
S1 C1 C8 O1 -174.59(10)
C2 C1 C8 C12 179.33(16)
S1 C1 C8 C12 3.3(2)
C7 O1 C8 C1 -0.60(17)
C7 O1 C8 C12 -178.92(13)
O2 S1 C13 C14 177.56(12)
C1 S1 C13 C14 -66.81(14)
O2 S1 C13 C18 4.09(15)
C1 S1 C13 C18 119.73(13)
C18 C13 C14 F1 177.57(14)
S1 C13 C14 F1 3.9(2)
C18 C13 C14 C15 -1.9(2)
S1 C13 C14 C15 -175.52(13)
F1 C14 C15 C16 -179.13(15)
C13 C14 C15 C16 0.3(3)
C14 C15 C16 C17 0.7(3)
C15 C16 C17 C18 -0.1(3)
C16 C17 C18 C13 -1.5(3)
C14 C13 C18 C17 2.4(2)
S1 C13 C18 C17 176.04(13)
